data_4068128
loop_
_publ_author_name
'Fu, Xiaoping'
'Yu, Shasha'
'Fan, Guoqin'
'Liu, Yuanhong'
'Li, Yuxue'

_publ_section_title
;
 Highly Efficient Synthesis ofcis-[3]Cumulenic Diols via
 Zirconocene-Mediated Coupling of 1,3-Butadiynes with Aldehydes
;
_journal_issue 2
_journal_name_full Organometallics
_journal_page_first 531
_journal_paper_doi 10.1021/om201125z
_journal_volume 31
_journal_year 2012
_chemical_formula_sum 'C30 H38 Cl2 O2 Si2'
_chemical_formula_weight 557.68
_chemical_name_systematic
; 
 ? 
;
_space_group_IT_number 61
_symmetry_cell_setting orthorhombic
_symmetry_space_group_name_Hall '-P 2ac 2ab'
_symmetry_space_group_name_H-M 'P b c a'
_atom_sites_solution_hydrogens geom
_atom_sites_solution_primary direct
_atom_sites_solution_secondary difmap
_audit_creation_method SHELXL-97
_cell_angle_alpha 90.00
_cell_angle_beta 90.00
_cell_angle_gamma 90.00
_cell_formula_units_Z 8
_cell_length_a 11.8773(7)
_cell_length_b 13.8122(9)
_cell_length_c 37.927(2)
_cell_measurement_reflns_used 4604
_cell_measurement_temperature 293(2)
_cell_measurement_theta_max 47.519
_cell_measurement_theta_min 4.609
_cell_volume 6222.0(6)
_computing_cell_refinement 'Bruker SMART'
_computing_data_collection 'Bruker SMART'
_computing_data_reduction 'Bruker SHELXTL'
_computing_molecular_graphics 'Bruker SHELXTL'
_computing_publication_material 'Bruker SHELXTL'
_computing_structure_refinement 'SHELXL-97 (Sheldrick, 1997)'
_computing_structure_solution 'SHELXS-97 (Sheldrick, 1990)'
_diffrn_ambient_temperature 293(2)
_diffrn_measured_fraction_theta_full 0.999
_diffrn_measured_fraction_theta_max 0.999
_diffrn_measurement_device_type 'CCD area detector'
_diffrn_measurement_method 'phi and omega scans'
_diffrn_radiation_monochromator graphite
_diffrn_radiation_source 'fine-focus sealed tube'
_diffrn_radiation_type MoK\a
_diffrn_radiation_wavelength 0.71073
_diffrn_reflns_av_R_equivalents 0.0820
_diffrn_reflns_av_sigmaI/netI 0.0658
_diffrn_reflns_limit_h_max 12
_diffrn_reflns_limit_h_min -14
_diffrn_reflns_limit_k_max 16
_diffrn_reflns_limit_k_min -16
_diffrn_reflns_limit_l_max 45
_diffrn_reflns_limit_l_min -36
_diffrn_reflns_number 31055
_diffrn_reflns_theta_full 25.50
_diffrn_reflns_theta_max 25.50
_diffrn_reflns_theta_min 2.02
_exptl_absorpt_coefficient_mu 0.310
_exptl_absorpt_correction_T_max 1.00000
_exptl_absorpt_correction_T_min 0.32451
_exptl_absorpt_correction_type empirical
_exptl_absorpt_process_details sadabs
_exptl_crystal_colour red
_exptl_crystal_density_diffrn 1.191
_exptl_crystal_density_method 'not measured'
_exptl_crystal_description prismatic
_exptl_crystal_F_000 2368
_exptl_crystal_size_max 0.403
_exptl_crystal_size_mid 0.325
_exptl_crystal_size_min 0.289
_refine_diff_density_max 0.267
_refine_diff_density_min -0.301
_refine_diff_density_rms 0.040
_refine_ls_extinction_method none
_refine_ls_goodness_of_fit_ref 0.903
_refine_ls_hydrogen_treatment constr
_refine_ls_matrix_type full
_refine_ls_number_parameters 335
_refine_ls_number_reflns 5793
_refine_ls_number_restraints 0
_refine_ls_restrained_S_all 0.903
_refine_ls_R_factor_all 0.0745
_refine_ls_R_factor_gt 0.0452
_refine_ls_shift/su_max 0.001
_refine_ls_shift/su_mean 0.000
_refine_ls_structure_factor_coef Fsqd
_refine_ls_weighting_details 'calc w=1/[\s^2^(Fo^2^)+(0.0481P)^2^+0.0000P] where P=(Fo^2^+2Fc^2^)/3'
_refine_ls_weighting_scheme calc
_refine_ls_wR_factor_gt 0.0972
_refine_ls_wR_factor_ref 0.1059
_reflns_number_gt 3706
_reflns_number_total 5793
_reflns_threshold_expression >2sigma(I)
_cod_data_source_file om201125z_si_002.cif
_cod_data_source_block cd201434_(compound_6)
_cod_depositor_comments
;
The following automatic conversions were performed:

'_symmetry_cell_setting' value 'Orthorhombic' changed to
'orthorhombic' according to
/home/saulius/struct/CIF-dictionaries/cif_core.dic dictionary named
'cif_core.dic' version 2.4.1 from 2010-06-29.

Automatic conversion script
Id: cif_fix_values 1715 2011-07-08 13:25:40Z adriana 
;
_cod_original_cell_volume 6222.1(7)
_cod_original_sg_symbol_H-M Pbca
_cod_database_code 4068128

loop_
_symmetry_equiv_pos_as_xyz
'x, y, z'
'-x+1/2, -y, z+1/2'
'-x, y+1/2, -z+1/2'
'x+1/2, -y+1/2, -z'
'-x, -y, -z'
'x-1/2, y, -z-1/2'
'x, -y-1/2, z-1/2'
'-x-1/2, y-1/2, z'

loop_
_atom_site_label
_atom_site_type_symbol
_atom_site_fract_x
_atom_site_fract_y
_atom_site_fract_z
_atom_site_U_iso_or_equiv
_atom_site_adp_type
_atom_site_occupancy
_atom_site_symmetry_multiplicity
_atom_site_calc_flag
_atom_site_refinement_flags
Si1 Si 0.86358(5) 0.31493(5) 0.208192(16) 0.04402(18) Uani 1 1 d .
Si2 Si 0.76549(6) 0.29061(4) 0.057328(16) 0.04870(19) Uani 1 1 d .
Cl1 Cl 1.18123(9) -0.20384(6) 0.14124(2) 0.1083(3) Uani 1 1 d .
Cl2 Cl 1.38711(6) -0.05039(6) 0.08043(2) 0.0855(3) Uani 1 1 d .
O1 O 1.11639(15) 0.23289(14) 0.21134(5) 0.0776(6) Uani 1 1 d .
O2 O 0.90680(15) 0.13262(13) 0.02402(4) 0.0765(6) Uani 1 1 d .
C1 C 1.05707(19) 0.19317(17) 0.18951(6) 0.0481(6) Uani 1 1 d .
C2 C 0.95501(18) 0.24423(15) 0.17608(6) 0.0430(5) Uani 1 1 d .
C3 C 0.93461(18) 0.23968(15) 0.14175(6) 0.0433(5) Uani 1 1 d .
C4 C 0.92029(18) 0.23138(15) 0.10904(6) 0.0445(6) Uani 1 1 d .
C5 C 0.89385(18) 0.22367(16) 0.07514(6) 0.0440(6) Uani 1 1 d .
C6 C 0.9531(2) 0.15376(16) 0.05168(6) 0.0482(6) Uani 1 1 d .
C7 C 1.08596(18) 0.09479(16) 0.17634(5) 0.0423(5) Uani 1 1 d .
C8 C 1.1956(2) 0.06216(19) 0.17957(6) 0.0579(7) Uani 1 1 d .
H8 H 1.2500 0.1024 0.1893 0.070 Uiso 1 1 calc R
C9 C 1.2248(2) -0.0291(2) 0.16847(7) 0.0662(8) Uani 1 1 d .
H9 H 1.2989 -0.0502 0.1703 0.079 Uiso 1 1 calc R
C10 C 1.1442(3) -0.08819(18) 0.15478(7) 0.0615(7) Uani 1 1 d .
C11 C 1.0360(2) -0.05905(18) 0.15129(7) 0.0634(7) Uani 1 1 d .
H11 H 0.9821 -0.1005 0.1419 0.076 Uiso 1 1 calc R
C12 C 1.0067(2) 0.03332(17) 0.16196(6) 0.0540(6) Uani 1 1 d .
H12 H 0.9327 0.0543 0.1594 0.065 Uiso 1 1 calc R
C13 C 1.06130(18) 0.10630(15) 0.06079(5) 0.0396(5) Uani 1 1 d .
C14 C 1.1456(2) 0.14867(16) 0.08050(6) 0.0503(6) Uani 1 1 d .
H14 H 1.1347 0.2101 0.0899 0.060 Uiso 1 1 calc R
C15 C 1.2461(2) 0.10087(17) 0.08642(6) 0.0556(6) Uani 1 1 d .
H15 H 1.3029 0.1301 0.0995 0.067 Uiso 1 1 calc R
C16 C 1.26084(19) 0.01007(17) 0.07279(6) 0.0501(6) Uani 1 1 d .
C17 C 1.1796(2) -0.03383(16) 0.05296(6) 0.0530(6) Uani 1 1 d .
H17 H 1.1910 -0.0955 0.0438 0.064 Uiso 1 1 calc R
C18 C 1.0809(2) 0.01483(16) 0.04684(6) 0.0490(6) Uani 1 1 d .
H18 H 1.0257 -0.0141 0.0330 0.059 Uiso 1 1 calc R
C19 C 0.8770(2) 0.2570(2) 0.25199(6) 0.0668(7) Uani 1 1 d .
H19A H 0.8243 0.2859 0.2680 0.100 Uiso 1 1 calc R
H19B H 0.9522 0.2660 0.2607 0.100 Uiso 1 1 calc R
H19C H 0.8616 0.1890 0.2499 0.100 Uiso 1 1 calc R
C20 C 0.7168(2) 0.3001(2) 0.19205(7) 0.0695(8) Uani 1 1 d .
H20A H 0.7032 0.2331 0.1868 0.104 Uiso 1 1 calc R
H20B H 0.7063 0.3382 0.1711 0.104 Uiso 1 1 calc R
H20C H 0.6651 0.3212 0.2099 0.104 Uiso 1 1 calc R
C21 C 0.9049(2) 0.44656(17) 0.20945(6) 0.0542(6) Uani 1 1 d .
C22 C 1.0127(2) 0.46047(19) 0.23121(8) 0.0809(9) Uani 1 1 d .
H22A H 1.0720 0.4218 0.2214 0.121 Uiso 1 1 calc R
H22B H 0.9992 0.4409 0.2551 0.121 Uiso 1 1 calc R
H22C H 1.0343 0.5274 0.2307 0.121 Uiso 1 1 calc R
C23 C 0.8096(3) 0.5042(2) 0.22754(8) 0.0901(10) Uani 1 1 d .
H23A H 0.8329 0.5702 0.2307 0.135 Uiso 1 1 calc R
H23B H 0.7934 0.4759 0.2501 0.135 Uiso 1 1 calc R
H23C H 0.7434 0.5023 0.2131 0.135 Uiso 1 1 calc R
C24 C 0.9226(3) 0.4869(2) 0.17252(7) 0.0876(10) Uani 1 1 d .
H24A H 0.9427 0.5541 0.1740 0.131 Uiso 1 1 calc R
H24B H 0.8544 0.4802 0.1592 0.131 Uiso 1 1 calc R
H24C H 0.9820 0.4517 0.1611 0.131 Uiso 1 1 calc R
C25 C 0.7463(2) 0.39663(16) 0.08718(7) 0.0672(7) Uani 1 1 d .
H25A H 0.8150 0.4330 0.0883 0.101 Uiso 1 1 calc R
H25B H 0.7268 0.3743 0.1104 0.101 Uiso 1 1 calc R
H25C H 0.6870 0.4371 0.0783 0.101 Uiso 1 1 calc R
C26 C 0.7935(3) 0.3368(2) 0.01237(7) 0.0820(9) Uani 1 1 d .
H26A H 0.7326 0.3779 0.0051 0.123 Uiso 1 1 calc R
H26B H 0.7999 0.2834 -0.0037 0.123 Uiso 1 1 calc R
H26C H 0.8624 0.3732 0.0124 0.123 Uiso 1 1 calc R
C27 C 0.6379(2) 0.20924(17) 0.05967(6) 0.0565(7) Uani 1 1 d .
C28 C 0.6292(2) 0.1626(2) 0.09612(8) 0.0811(9) Uani 1 1 d .
H28A H 0.5624 0.1235 0.0973 0.122 Uiso 1 1 calc R
H28B H 0.6257 0.2122 0.1138 0.122 Uiso 1 1 calc R
H28C H 0.6941 0.1226 0.1002 0.122 Uiso 1 1 calc R
C29 C 0.6377(3) 0.1309(2) 0.03130(9) 0.0908(10) Uani 1 1 d .
H29A H 0.7014 0.0891 0.0346 0.136 Uiso 1 1 calc R
H29B H 0.6420 0.1607 0.0085 0.136 Uiso 1 1 calc R
H29C H 0.5696 0.0938 0.0330 0.136 Uiso 1 1 calc R
C30 C 0.5313(2) 0.2716(2) 0.05435(8) 0.0828(9) Uani 1 1 d .
H30A H 0.4659 0.2308 0.0549 0.124 Uiso 1 1 calc R
H30B H 0.5354 0.3040 0.0320 0.124 Uiso 1 1 calc R
H30C H 0.5263 0.3188 0.0729 0.124 Uiso 1 1 calc R

loop_
_atom_site_aniso_label
_atom_site_aniso_U_11
_atom_site_aniso_U_22
_atom_site_aniso_U_33
_atom_site_aniso_U_23
_atom_site_aniso_U_13
_atom_site_aniso_U_12
Si1 0.0470(4) 0.0504(4) 0.0347(3) -0.0061(3) 0.0023(3) 0.0051(3)
Si2 0.0649(4) 0.0425(4) 0.0387(4) 0.0025(3) -0.0070(3) 0.0087(3)
Cl1 0.1530(9) 0.0664(5) 0.1054(7) -0.0257(5) -0.0094(6) 0.0433(5)
Cl2 0.0605(5) 0.0813(5) 0.1145(7) -0.0127(5) -0.0100(4) 0.0164(4)
O1 0.0674(12) 0.0850(13) 0.0805(13) -0.0387(11) -0.0329(10) 0.0204(10)
O2 0.0836(13) 0.0975(14) 0.0483(11) -0.0281(10) -0.0217(10) 0.0302(11)
C1 0.0488(14) 0.0573(15) 0.0382(13) -0.0076(12) -0.0043(11) 0.0056(12)
C2 0.0454(13) 0.0473(13) 0.0363(13) -0.0059(10) -0.0031(10) 0.0057(11)
C3 0.0435(13) 0.0465(13) 0.0399(14) -0.0065(11) -0.0021(11) 0.0097(11)
C4 0.0477(14) 0.0410(13) 0.0447(15) -0.0028(11) -0.0015(11) 0.0080(11)
C5 0.0531(14) 0.0445(13) 0.0344(13) -0.0031(10) -0.0034(11) 0.0011(11)
C6 0.0589(15) 0.0536(14) 0.0321(13) -0.0042(11) -0.0016(12) 0.0006(12)
C7 0.0450(14) 0.0499(13) 0.0321(12) 0.0002(11) -0.0031(10) 0.0072(11)
C8 0.0547(16) 0.0702(18) 0.0489(15) -0.0107(13) -0.0129(12) 0.0133(13)
C9 0.0628(18) 0.0751(19) 0.0608(17) -0.0124(15) -0.0113(14) 0.0317(15)
C10 0.085(2) 0.0508(15) 0.0486(15) -0.0051(13) -0.0009(14) 0.0216(15)
C11 0.0728(19) 0.0500(15) 0.0673(18) -0.0084(13) -0.0049(15) -0.0028(14)
C12 0.0483(15) 0.0571(16) 0.0565(16) -0.0005(13) -0.0007(12) 0.0050(12)
C13 0.0503(14) 0.0414(12) 0.0270(11) -0.0027(10) 0.0035(10) -0.0013(11)
C14 0.0581(16) 0.0444(13) 0.0485(15) -0.0121(12) 0.0030(12) -0.0032(12)
C15 0.0482(15) 0.0596(16) 0.0591(16) -0.0171(13) -0.0014(12) -0.0096(13)
C16 0.0469(14) 0.0517(14) 0.0519(14) -0.0017(12) 0.0052(12) 0.0035(12)
C17 0.0618(16) 0.0386(13) 0.0586(16) -0.0084(12) 0.0013(13) -0.0014(12)
C18 0.0554(15) 0.0456(13) 0.0459(14) -0.0077(11) -0.0049(12) -0.0050(12)
C19 0.0792(19) 0.0718(18) 0.0493(16) 0.0056(14) 0.0065(14) 0.0021(15)
C20 0.0529(16) 0.086(2) 0.0700(18) -0.0127(16) 0.0012(14) 0.0068(14)
C21 0.0680(17) 0.0493(14) 0.0455(15) -0.0082(12) 0.0054(13) 0.0050(13)
C22 0.090(2) 0.0671(19) 0.086(2) -0.0148(17) -0.0112(18) -0.0157(16)
C23 0.106(2) 0.0706(19) 0.094(2) -0.0281(18) 0.0106(19) 0.0219(18)
C24 0.137(3) 0.0590(18) 0.067(2) 0.0054(15) 0.0044(19) -0.0107(19)
C25 0.088(2) 0.0439(14) 0.0698(18) -0.0035(13) -0.0104(15) 0.0124(15)
C26 0.109(2) 0.084(2) 0.0526(17) 0.0205(16) -0.0024(16) 0.0178(18)
C27 0.0606(16) 0.0533(15) 0.0555(16) -0.0064(13) -0.0134(13) 0.0089(13)
C28 0.083(2) 0.0731(19) 0.087(2) 0.0164(17) -0.0099(17) -0.0133(16)
C29 0.089(2) 0.079(2) 0.104(2) -0.0393(19) -0.0051(19) -0.0065(17)
C30 0.069(2) 0.084(2) 0.095(2) -0.0010(18) -0.0166(17) 0.0132(17)

loop_
_atom_type_symbol
_atom_type_description
_atom_type_scat_dispersion_real
_atom_type_scat_dispersion_imag
_atom_type_scat_source
C C 0.0033 0.0016 'International Tables Vol C Tables 4.2.6.8 and 6.1.1.4'
H H 0.0000 0.0000 'International Tables Vol C Tables 4.2.6.8 and 6.1.1.4'
O O 0.0106 0.0060 'International Tables Vol C Tables 4.2.6.8 and 6.1.1.4'
Si Si 0.0817 0.0704 'International Tables Vol C Tables 4.2.6.8 and 6.1.1.4'
Cl Cl 0.1484 0.1585 'International Tables Vol C Tables 4.2.6.8 and 6.1.1.4'

loop_
_geom_angle_atom_site_label_1
_geom_angle_atom_site_label_2
_geom_angle_atom_site_label_3
_geom_angle
C19 Si1 C20 109.19(12)
C19 Si1 C21 111.84(12)
C20 Si1 C21 111.07(12)
C19 Si1 C2 107.67(11)
C20 Si1 C2 105.53(10)
C21 Si1 C2 111.29(10)
C26 Si2 C25 108.08(12)
C26 Si2 C27 113.12(12)
C25 Si2 C27 109.89(12)
C26 Si2 C5 110.50(12)
C25 Si2 C5 105.28(11)
C27 Si2 C5 109.66(10)
O1 C1 C7 120.4(2)
O1 C1 C2 119.3(2)
C7 C1 C2 120.3(2)
C3 C2 C1 117.47(19)
C3 C2 Si1 123.29(17)
C1 C2 Si1 119.22(15)
C4 C3 C2 176.3(2)
C3 C4 C5 174.1(2)
C4 C5 C6 121.2(2)
C4 C5 Si2 119.56(17)
C6 C5 Si2 118.72(15)
O2 C6 C13 119.0(2)
O2 C6 C5 117.1(2)
C13 C6 C5 123.82(19)
C12 C7 C8 118.5(2)
C12 C7 C1 122.5(2)
C8 C7 C1 119.0(2)
C9 C8 C7 120.7(2)
C9 C8 H8 119.7
C7 C8 H8 119.7
C10 C9 C8 119.3(2)
C10 C9 H9 120.4
C8 C9 H9 120.4
C11 C10 C9 121.8(2)
C11 C10 Cl1 119.0(2)
C9 C10 Cl1 119.2(2)
C10 C11 C12 119.0(2)
C10 C11 H11 120.5
C12 C11 H11 120.5
C7 C12 C11 120.8(2)
C7 C12 H12 119.6
C11 C12 H12 119.6
C14 C13 C18 118.1(2)
C14 C13 C6 124.6(2)
C18 C13 C6 117.3(2)
C13 C14 C15 120.8(2)
C13 C14 H14 119.6
C15 C14 H14 119.6
C16 C15 C14 119.2(2)
C16 C15 H15 120.4
C14 C15 H15 120.4
C17 C16 C15 121.7(2)
C17 C16 Cl2 119.16(19)
C15 C16 Cl2 119.18(19)
C16 C17 C18 118.7(2)
C16 C17 H17 120.7
C18 C17 H17 120.7
C17 C18 C13 121.6(2)
C17 C18 H18 119.2
C13 C18 H18 119.2
Si1 C19 H19A 109.5
Si1 C19 H19B 109.5
H19A C19 H19B 109.5
Si1 C19 H19C 109.5
H19A C19 H19C 109.5
H19B C19 H19C 109.5
Si1 C20 H20A 109.5
Si1 C20 H20B 109.5
H20A C20 H20B 109.5
Si1 C20 H20C 109.5
H20A C20 H20C 109.5
H20B C20 H20C 109.5
C24 C21 C22 109.5(2)
C24 C21 C23 108.8(2)
C22 C21 C23 107.9(2)
C24 C21 Si1 111.45(17)
C22 C21 Si1 110.59(17)
C23 C21 Si1 108.51(18)
C21 C22 H22A 109.5
C21 C22 H22B 109.5
H22A C22 H22B 109.5
C21 C22 H22C 109.5
H22A C22 H22C 109.5
H22B C22 H22C 109.5
C21 C23 H23A 109.5
C21 C23 H23B 109.5
H23A C23 H23B 109.5
C21 C23 H23C 109.5
H23A C23 H23C 109.5
H23B C23 H23C 109.5
C21 C24 H24A 109.5
C21 C24 H24B 109.5
H24A C24 H24B 109.5
C21 C24 H24C 109.5
H24A C24 H24C 109.5
H24B C24 H24C 109.5
Si2 C25 H25A 109.5
Si2 C25 H25B 109.5
H25A C25 H25B 109.5
Si2 C25 H25C 109.5
H25A C25 H25C 109.5
H25B C25 H25C 109.5
Si2 C26 H26A 109.5
Si2 C26 H26B 109.5
H26A C26 H26B 109.5
Si2 C26 H26C 109.5
H26A C26 H26C 109.5
H26B C26 H26C 109.5
C29 C27 C28 109.8(2)
C29 C27 C30 107.6(2)
C28 C27 C30 107.4(2)
C29 C27 Si2 112.94(19)
C28 C27 Si2 110.34(17)
C30 C27 Si2 108.65(17)
C27 C28 H28A 109.5
C27 C28 H28B 109.5
H28A C28 H28B 109.5
C27 C28 H28C 109.5
H28A C28 H28C 109.5
H28B C28 H28C 109.5
C27 C29 H29A 109.5
C27 C29 H29B 109.5
H29A C29 H29B 109.5
C27 C29 H29C 109.5
H29A C29 H29C 109.5
H29B C29 H29C 109.5
C27 C30 H30A 109.5
C27 C30 H30B 109.5
H30A C30 H30B 109.5
C27 C30 H30C 109.5
H30A C30 H30C 109.5
H30B C30 H30C 109.5

loop_
_geom_bond_atom_site_label_1
_geom_bond_atom_site_label_2
_geom_bond_distance
Si1 C19 1.851(2)
Si1 C20 1.859(2)
Si1 C21 1.884(2)
Si1 C2 1.902(2)
Si2 C26 1.851(3)
Si2 C25 1.865(2)
Si2 C27 1.889(3)
Si2 C5 1.907(2)
Cl1 C10 1.735(2)
Cl2 C16 1.741(2)
O1 C1 1.218(2)
O2 C6 1.220(2)
C1 C7 1.488(3)
C1 C2 1.492(3)
C2 C3 1.326(3)
C3 C4 1.257(3)
C4 C5 1.328(3)
C5 C6 1.490(3)
C6 C13 1.483(3)
C7 C12 1.380(3)
C7 C8 1.383(3)
C8 C9 1.373(3)
C8 H8 0.9300
C9 C10 1.361(3)
C9 H9 0.9300
C10 C11 1.354(3)
C11 C12 1.383(3)
C11 H11 0.9300
C12 H12 0.9300
C13 C14 1.380(3)
C13 C18 1.389(3)
C14 C15 1.382(3)
C14 H14 0.9300
C15 C16 1.368(3)
C15 H15 0.9300
C16 C17 1.365(3)
C17 C18 1.371(3)
C17 H17 0.9300
C18 H18 0.9300
C19 H19A 0.9600
C19 H19B 0.9600
C19 H19C 0.9600
C20 H20A 0.9600
C20 H20B 0.9600
C20 H20C 0.9600
C21 C24 1.522(3)
C21 C22 1.535(3)
C21 C23 1.544(3)
C22 H22A 0.9600
C22 H22B 0.9600
C22 H22C 0.9600
C23 H23A 0.9600
C23 H23B 0.9600
C23 H23C 0.9600
C24 H24A 0.9600
C24 H24B 0.9600
C24 H24C 0.9600
C25 H25A 0.9600
C25 H25B 0.9600
C25 H25C 0.9600
C26 H26A 0.9600
C26 H26B 0.9600
C26 H26C 0.9600
C27 C29 1.526(3)
C27 C28 1.529(3)
C27 C30 1.545(3)
C28 H28A 0.9600
C28 H28B 0.9600
C28 H28C 0.9600
C29 H29A 0.9600
C29 H29B 0.9600
C29 H29C 0.9600
C30 H30A 0.9600
C30 H30B 0.9600
C30 H30C 0.9600

loop_
_geom_hbond_atom_site_label_D
_geom_hbond_atom_site_label_H
_geom_hbond_atom_site_label_A
_geom_hbond_distance_DH
_geom_hbond_distance_HA
_geom_hbond_distance_DA
_geom_hbond_angle_DHA
_geom_hbond_site_symmetry_A
C15 H15 Cl1 0.93 2.79 3.513(2) 135.0 8_865

loop_
_geom_torsion_atom_site_label_1
_geom_torsion_atom_site_label_2
_geom_torsion_atom_site_label_3
_geom_torsion_atom_site_label_4
_geom_torsion
O1 C1 C2 C3 137.3(2)
C7 C1 C2 C3 -42.7(3)
O1 C1 C2 Si1 -40.9(3)
C7 C1 C2 Si1 139.08(18)
C19 Si1 C2 C3 153.1(2)
C20 Si1 C2 C3 36.5(2)
C21 Si1 C2 C3 -84.0(2)
C19 Si1 C2 C1 -28.8(2)
C20 Si1 C2 C1 -145.29(19)
C21 Si1 C2 C1 94.13(19)
C1 C2 C3 C4 9(4)
Si1 C2 C3 C4 -173(4)
C2 C3 C4 C5 143(3)
C3 C4 C5 C6 -141(2)
C3 C4 C5 Si2 31(2)
C26 Si2 C5 C4 142.8(2)
C25 Si2 C5 C4 26.4(2)
C27 Si2 C5 C4 -91.8(2)
C26 Si2 C5 C6 -45.1(2)
C25 Si2 C5 C6 -161.59(18)
C27 Si2 C5 C6 80.23(19)
C4 C5 C6 O2 161.6(2)
Si2 C5 C6 O2 -10.3(3)
C4 C5 C6 C13 -15.8(3)
Si2 C5 C6 C13 172.32(17)
O1 C1 C7 C12 156.8(2)
C2 C1 C7 C12 -23.2(3)
O1 C1 C7 C8 -21.1(3)
C2 C1 C7 C8 158.9(2)
C12 C7 C8 C9 0.4(3)
C1 C7 C8 C9 178.5(2)
C7 C8 C9 C10 -1.2(4)
C8 C9 C10 C11 1.0(4)
C8 C9 C10 Cl1 -179.3(2)
C9 C10 C11 C12 0.0(4)
Cl1 C10 C11 C12 -179.7(2)
C8 C7 C12 C11 0.5(4)
C1 C7 C12 C11 -177.4(2)
C10 C11 C12 C7 -0.7(4)
O2 C6 C13 C14 149.3(2)
C5 C6 C13 C14 -33.4(3)
O2 C6 C13 C18 -27.1(3)
C5 C6 C13 C18 150.2(2)
C18 C13 C14 C15 -0.6(3)
C6 C13 C14 C15 -177.0(2)
C13 C14 C15 C16 -0.7(4)
C14 C15 C16 C17 1.2(4)
C14 C15 C16 Cl2 -179.70(18)
C15 C16 C17 C18 -0.3(4)
Cl2 C16 C17 C18 -179.41(18)
C16 C17 C18 C13 -1.1(4)
C14 C13 C18 C17 1.6(3)
C6 C13 C18 C17 178.2(2)
C19 Si1 C21 C24 165.47(19)
C20 Si1 C21 C24 -72.3(2)
C2 Si1 C21 C24 45.0(2)
C19 Si1 C21 C22 43.4(2)
C20 Si1 C21 C22 165.68(18)
C2 Si1 C21 C22 -77.1(2)
C19 Si1 C21 C23 -74.8(2)
C20 Si1 C21 C23 47.5(2)
C2 Si1 C21 C23 164.73(18)
C26 Si2 C27 C29 48.8(2)
C25 Si2 C27 C29 169.68(19)
C5 Si2 C27 C29 -75.1(2)
C26 Si2 C27 C28 172.09(18)
C25 Si2 C27 C28 -67.0(2)
C5 Si2 C27 C28 48.3(2)
C26 Si2 C27 C30 -70.5(2)
C25 Si2 C27 C30 50.4(2)
C5 Si2 C27 C30 165.70(17)
